data_4301344
loop_
_publ_author_name
'William M. Alley'
'Chase W. Girard'
'Saim \"Ozkar'
'Richard G. Finke'

_publ_contact_author_address
;Colorado State University
Chemistry Department
Fort Collins, CO 80523-1872
;
_publ_contact_author_email rfinke@lamar.colostate.edu
_publ_contact_author_fax '(970) 491-1801'
_publ_contact_author_name 'Richard G. Finke'
_publ_contact_author_phone '(970) 491-2541'
_publ_section_title
;
Model Ziegler-Type Hydrogenation Catalyst Precursors,
[(1,5-COD)M(\m-O2C8H15)]2 (M = Ir and Rh): Synthesis, Characterization, and
Demonstration of Catalytic Activity En Route to Identifying the True
Industrial Hydrogenation Catalysts
;
_journal_name_full 'Inorganic Chemistry'
_journal_page_first 1114
_journal_page_last 1121
_journal_paper_doi 10.1021/ic801933b
_journal_volume 48
_journal_year 2009
_chemical_formula_sum 'C32 H54 O4 Rh2'
_chemical_formula_weight 708.57
_chemical_name_systematic
;

 ?

;
_space_group_IT_number 14
_symmetry_cell_setting monoclinic
_symmetry_space_group_name_Hall '-P 2yn'
_symmetry_space_group_name_H-M 'P 1 21/n 1'
_atom_sites_solution_hydrogens geom
_atom_sites_solution_primary direct
_atom_sites_solution_secondary difmap
_audit_creation_method 'Bruker SHELXTL'
_cell_angle_alpha 90.00
_cell_angle_beta 108.5270(10)
_cell_angle_gamma 90.00
_cell_formula_units_Z 4
_cell_length_a 15.7608(4)
_cell_length_b 9.9032(3)
_cell_length_c 20.8259(5)
_cell_measurement_reflns_used 9271
_cell_measurement_temperature 100(2)
_cell_measurement_theta_max 34.36
_cell_measurement_theta_min 2.50
_cell_volume 3082.09(14)
_computing_cell_refinement 'Bruker SMART'
_computing_data_collection 'Bruker SMART'
_computing_data_reduction 'Bruker SAINT'
_computing_molecular_graphics 'Bruker SHELXTL'
_computing_publication_material 'Bruker SHELXTL'
_computing_structure_refinement 'Bruker SHELXTL'
_computing_structure_solution 'Bruker SHELXTL'
_diffrn_ambient_temperature 100(2)
_diffrn_measured_fraction_theta_full 0.997
_diffrn_measured_fraction_theta_max 0.997
_diffrn_measurement_device_type 'Bruker-AXS, Apex2 CCD area detector'
_diffrn_measurement_method 'phi and omega scans'
_diffrn_radiation_monochromator graphite
_diffrn_radiation_source 'fine-focus sealed tube'
_diffrn_radiation_type MoK\a
_diffrn_radiation_wavelength 0.71073
_diffrn_reflns_av_R_equivalents 0.0361
_diffrn_reflns_av_sigmaI/netI 0.0426
_diffrn_reflns_limit_h_max 23
_diffrn_reflns_limit_h_min -24
_diffrn_reflns_limit_k_max 11
_diffrn_reflns_limit_k_min -15
_diffrn_reflns_limit_l_max 32
_diffrn_reflns_limit_l_min -32
_diffrn_reflns_number 41812
_diffrn_reflns_theta_full 33.73
_diffrn_reflns_theta_max 33.73
_diffrn_reflns_theta_min 1.95
_exptl_absorpt_coefficient_mu 1.105
_exptl_absorpt_correction_T_max 0.8976
_exptl_absorpt_correction_T_min 0.7018
_exptl_absorpt_correction_type multi-scan
_exptl_absorpt_process_details 'SADABS, Sheldrick, 1997'
_exptl_crystal_colour orange
_exptl_crystal_density_diffrn 1.527
_exptl_crystal_density_meas ?
_exptl_crystal_density_method .
_exptl_crystal_description irregular
_exptl_crystal_F_000 1472
_exptl_crystal_size_max 0.34
_exptl_crystal_size_mid 0.18
_exptl_crystal_size_min 0.10
_refine_diff_density_max 2.475
_refine_diff_density_min -1.886
_refine_diff_density_rms 0.138
_refine_ls_goodness_of_fit_ref 1.013
_refine_ls_hydrogen_treatment constr
_refine_ls_matrix_type full
_refine_ls_number_parameters 343
_refine_ls_number_reflns 12275
_refine_ls_number_restraints 0
_refine_ls_restrained_S_all 1.013
_refine_ls_R_factor_all 0.0726
_refine_ls_R_factor_gt 0.0504
_refine_ls_shift/su_max 0.005
_refine_ls_shift/su_mean 0.000
_refine_ls_structure_factor_coef Fsqd
_refine_ls_weighting_details 'calc w=1/[\s^2^(Fo^2^)+(0.0680P)^2^+6.4405P] where P=(Fo^2^+2Fc^2^)/3'
_refine_ls_weighting_scheme calc
_refine_ls_wR_factor_gt 0.1260
_refine_ls_wR_factor_ref 0.1400
_reflns_number_gt 9217
_reflns_number_total 12275
_reflns_threshold_expression >2sigma(I)
_cod_data_source_file ic801933b_si_002_1.cif
_cod_data_source_block rf114_0m
_cod_depositor_comments
;
The following automatic conversions were performed:
'_symmetry_cell_setting' value 'Monoclinic' changed to 'monoclinic'
according to '/home/saulius/struct/CIF-dictionaries/cif_core.dic'
dictionary named 'cif_core.dic' version 2.4.1 from 2010-06-29.

Automatic conversion script
Id: cif_fix_enum 1527 2010-12-29 10:47:43Z saulius 
;
_cod_original_sg_symbol_H-M 'P 21/n'
_cod_database_code 4301344

loop_
_symmetry_equiv_pos_as_xyz
'x, y, z'
'-x+1/2, y+1/2, -z+1/2'
'-x, -y, -z'
'x-1/2, -y-1/2, z-1/2'

loop_
_atom_site_label
_atom_site_type_symbol
_atom_site_fract_x
_atom_site_fract_y
_atom_site_fract_z
_atom_site_U_iso_or_equiv
_atom_site_adp_type
_atom_site_occupancy
_atom_site_symmetry_multiplicity
_atom_site_calc_flag
_atom_site_refinement_flags
_atom_site_disorder_assembly
_atom_site_disorder_group
Rh1 Rh 0.479587(16) 0.18735(3) 0.223516(12) 0.02383(7) Uani 1 1 d . . .
Rh2 Rh 0.531347(14) -0.11116(2) 0.171344(12) 0.02182(6) Uani 1 1 d . . .
O1 O 0.36381(15) 0.0681(3) 0.19406(13) 0.0303(5) Uani 1 1 d . . .
O2 O 0.39281(15) -0.0992(3) 0.13136(13) 0.0330(5) Uani 1 1 d . . .
O3 O 0.52224(18) -0.1418(3) 0.26873(13) 0.0351(6) Uani 1 1 d . . .
O4 O 0.53512(19) 0.0691(3) 0.30955(12) 0.0373(6) Uani 1 1 d . . .
C1 C 0.5991(2) 0.2953(4) 0.23723(17) 0.0289(6) Uani 1 1 d . . .
H1A H 0.6547 0.2436 0.2609 0.035 Uiso 1 1 calc R . .
C2 C 0.6020(2) 0.3700(4) 0.17440(18) 0.0298(7) Uani 1 1 d . . .
H2A H 0.6607 0.3545 0.1678 0.036 Uiso 1 1 calc R . .
H2B H 0.5958 0.4681 0.1808 0.036 Uiso 1 1 calc R . .
C3 C 0.5270(2) 0.3231(3) 0.11090(16) 0.0251(6) Uani 1 1 d . . .
H3A H 0.5097 0.3990 0.0784 0.030 Uiso 1 1 calc R . .
H3B H 0.5499 0.2491 0.0889 0.030 Uiso 1 1 calc R . .
C4 C 0.4454(2) 0.2741(3) 0.12730(15) 0.0244(6) Uani 1 1 d . . .
H4A H 0.4036 0.2183 0.0908 0.029 Uiso 1 1 calc R . .
C5 C 0.4035(2) 0.3466(4) 0.16658(18) 0.0315(7) Uani 1 1 d . . .
H5A H 0.3374 0.3328 0.1533 0.038 Uiso 1 1 calc R . .
C6 C 0.4347(3) 0.4855(4) 0.1960(2) 0.0407(9) Uani 1 1 d . . .
H6A H 0.3822 0.5397 0.1965 0.049 Uiso 1 1 calc R . .
H6B H 0.4641 0.5324 0.1668 0.049 Uiso 1 1 calc R . .
C7 C 0.5008(3) 0.4758(4) 0.2687(2) 0.0419(9) Uani 1 1 d . . .
H7A H 0.5422 0.5537 0.2772 0.050 Uiso 1 1 calc R . .
H7B H 0.4670 0.4806 0.3014 0.050 Uiso 1 1 calc R . .
C8 C 0.5543(3) 0.3466(4) 0.28011(18) 0.0345(7) Uani 1 1 d . . .
H8A H 0.5838 0.3243 0.3290 0.041 Uiso 1 1 calc R . .
C9 C 0.5266(2) -0.1796(3) 0.07549(16) 0.0256(6) Uani 1 1 d . . .
H9A H 0.4647 -0.1982 0.0446 0.031 Uiso 1 1 calc R . .
C10 C 0.5917(2) -0.2936(3) 0.07962(17) 0.0289(6) Uani 1 1 d . . .
H10A H 0.6099 -0.2934 0.0383 0.035 Uiso 1 1 calc R . .
H10B H 0.5615 -0.3806 0.0812 0.035 Uiso 1 1 calc R . .
C11 C 0.6760(2) -0.2822(3) 0.14256(17) 0.0265(6) Uani 1 1 d . . .
H11A H 0.6988 -0.3738 0.1578 0.032 Uiso 1 1 calc R . .
H11B H 0.7233 -0.2329 0.1302 0.032 Uiso 1 1 calc R . .
C12 C 0.6560(2) -0.2085(3) 0.20030(16) 0.0235(6) Uani 1 1 d . . .
H12A H 0.6691 -0.2624 0.2430 0.028 Uiso 1 1 calc R . .
C13 C 0.66827(19) -0.0694(3) 0.21057(16) 0.0233(5) Uani 1 1 d . . .
H13A H 0.6888 -0.0415 0.2593 0.028 Uiso 1 1 calc R . .
C14 C 0.6997(2) 0.0223(3) 0.16459(17) 0.0265(6) Uani 1 1 d . . .
H14A H 0.7633 0.0028 0.1704 0.032 Uiso 1 1 calc R . .
H14B H 0.6955 0.1174 0.1780 0.032 Uiso 1 1 calc R . .
C15 C 0.6440(2) 0.0044(3) 0.08927(17) 0.0270(6) Uani 1 1 d . . .
H15A H 0.6414 0.0915 0.0654 0.032 Uiso 1 1 calc R . .
H15B H 0.6739 -0.0622 0.0682 0.032 Uiso 1 1 calc R . .
C16 C 0.5496(2) -0.0431(3) 0.08110(15) 0.0237(6) Uani 1 1 d . . .
H16A H 0.5014 0.0185 0.0536 0.028 Uiso 1 1 calc R . .
C17 C 0.3415(2) -0.0303(4) 0.15458(18) 0.0311(7) Uani 1 1 d . . .
C18 C 0.2428(2) -0.0710(4) 0.1312(2) 0.0390(9) Uani 1 1 d . . .
H18A H 0.2410 -0.1500 0.1009 0.047 Uiso 1 1 calc R . .
C19 C 0.1868(3) 0.0298(6) 0.0851(3) 0.0636(16) Uani 1 1 d . . .
H19A H 0.1258 -0.0089 0.0684 0.076 Uiso 1 1 calc R . .
H19B H 0.1833 0.1086 0.1134 0.076 Uiso 1 1 calc R . .
C20 C 0.2053(3) 0.0824(6) 0.0273(3) 0.0594(14) Uani 1 1 d . . .
H20A H 0.2070 0.0041 -0.0019 0.071 Uiso 1 1 calc R . .
H20B H 0.2668 0.1193 0.0436 0.071 Uiso 1 1 calc R . .
C21 C 0.1489(3) 0.1862(5) -0.0175(2) 0.0420(9) Uani 1 1 d . . .
H21A H 0.1707 0.2000 -0.0567 0.050 Uiso 1 1 calc R . .
H21B H 0.1565 0.2726 0.0076 0.050 Uiso 1 1 calc R . .
C22 C 0.0498(2) 0.1522(5) -0.0438(2) 0.0428(9) Uani 1 1 d . . .
H22A H 0.0174 0.2257 -0.0729 0.064 Uiso 1 1 calc R . .
H22B H 0.0270 0.1408 -0.0055 0.064 Uiso 1 1 calc R . .
H22C H 0.0412 0.0683 -0.0700 0.064 Uiso 1 1 calc R . .
C23 C 0.2154(3) -0.1295(7) 0.1863(3) 0.0746(19) Uani 1 1 d . . .
H23A H 0.1535 -0.1634 0.1664 0.089 Uiso 1 1 calc R . .
H23B H 0.2133 -0.0553 0.2177 0.089 Uiso 1 1 calc R . .
C24 C 0.2697(3) -0.2399(5) 0.2272(3) 0.0482(11) Uani 1 1 d . . .
H24A H 0.2432 -0.2686 0.2617 0.072 Uiso 1 1 calc R . .
H24B H 0.3308 -0.2078 0.2493 0.072 Uiso 1 1 calc R . .
H24C H 0.2709 -0.3164 0.1977 0.072 Uiso 1 1 calc R . .
C25 C 0.5295(3) -0.0564(5) 0.31513(19) 0.0405(9) Uani 1 1 d . . .
C26 C 0.5328(5) -0.1106(7) 0.3846(3) 0.081(2) Uani 1 1 d . . .
H26A H 0.5642 -0.0301 0.4104 0.097 Uiso 1 1 calc R . .
C27 C 0.6098(3) -0.2067(5) 0.4135(2) 0.0439(9) Uani 1 1 d . . .
H27A H 0.6098 -0.2336 0.4593 0.053 Uiso 1 1 calc R . .
H27B H 0.5982 -0.2891 0.3852 0.053 Uiso 1 1 calc R . .
C28 C 0.6956(6) -0.1602(14) 0.4187(5) 0.199(8) Uani 1 1 d . . .
H28A H 0.7219 -0.2407 0.4041 0.239 Uiso 1 1 calc R . .
H28B H 0.6826 -0.0974 0.3798 0.239 Uiso 1 1 calc R . .
C29 C 0.7643(6) -0.1060(15) 0.4600(6) 0.202(8) Uani 1 1 d . . .
H29A H 0.8117 -0.1651 0.4537 0.243 Uiso 1 1 calc R . .
H29B H 0.7683 -0.0226 0.4349 0.243 Uiso 1 1 calc R . .
C30 C 0.8011(8) -0.0674(8) 0.5190(4) 0.149(5) Uani 1 1 d . . .
H30A H 0.8596 -0.0283 0.5228 0.223 Uiso 1 1 calc R . .
H30B H 0.8090 -0.1444 0.5500 0.223 Uiso 1 1 calc R . .
H30C H 0.7636 0.0010 0.5309 0.223 Uiso 1 1 calc R . .
C31 C 0.4595(5) -0.0955(15) 0.4017(4) 0.175(7) Uani 1 1 d . . .
H31A H 0.4822 -0.0681 0.4499 0.211 Uiso 1 1 calc R . .
H31B H 0.4370 -0.1888 0.4019 0.211 Uiso 1 1 calc R . .
C32 C 0.3810(5) -0.0177(8) 0.3748(3) 0.084(2) Uani 1 1 d . . .
H32A H 0.3407 -0.0333 0.4014 0.125 Uiso 1 1 calc R . .
H32B H 0.3512 -0.0441 0.3277 0.125 Uiso 1 1 calc R . .
H32C H 0.3969 0.0782 0.3766 0.125 Uiso 1 1 calc R . .

loop_
_atom_site_aniso_label
_atom_site_aniso_U_11
_atom_site_aniso_U_22
_atom_site_aniso_U_33
_atom_site_aniso_U_23
_atom_site_aniso_U_13
_atom_site_aniso_U_12
Rh1 0.02107(11) 0.02853(13) 0.02135(11) 0.00563(9) 0.00597(8) 0.00507(9)
Rh2 0.01582(10) 0.02548(12) 0.02393(11) 0.00560(9) 0.00601(8) -0.00020(8)
O1 0.0196(10) 0.0357(13) 0.0380(13) 0.0100(11) 0.0125(9) 0.0036(9)
O2 0.0176(10) 0.0432(14) 0.0377(13) 0.0022(11) 0.0080(9) -0.0034(10)
O3 0.0359(13) 0.0385(14) 0.0375(13) 0.0154(11) 0.0208(11) 0.0075(11)
O4 0.0433(15) 0.0447(15) 0.0223(11) 0.0116(11) 0.0084(10) 0.0167(12)
C1 0.0259(14) 0.0303(16) 0.0244(14) -0.0026(12) -0.0006(11) -0.0012(12)
C2 0.0266(14) 0.0278(16) 0.0325(16) -0.0011(13) 0.0058(12) -0.0046(12)
C3 0.0265(14) 0.0245(14) 0.0224(13) 0.0023(11) 0.0053(11) -0.0041(11)
C4 0.0206(12) 0.0265(14) 0.0226(13) 0.0067(11) 0.0018(10) 0.0007(11)
C5 0.0252(14) 0.0341(17) 0.0334(17) 0.0086(14) 0.0066(13) 0.0083(13)
C6 0.048(2) 0.0315(18) 0.045(2) 0.0022(16) 0.0168(18) 0.0159(16)
C7 0.054(2) 0.035(2) 0.0372(19) -0.0042(16) 0.0149(18) 0.0088(18)
C8 0.0396(18) 0.0355(18) 0.0232(15) -0.0042(13) 0.0026(13) 0.0036(15)
C9 0.0238(13) 0.0274(15) 0.0223(13) 0.0010(11) 0.0025(11) -0.0024(11)
C10 0.0282(15) 0.0261(15) 0.0302(15) -0.0028(12) 0.0063(12) -0.0024(12)
C11 0.0225(13) 0.0241(14) 0.0314(15) 0.0011(12) 0.0064(11) 0.0017(11)
C12 0.0200(12) 0.0230(14) 0.0256(14) 0.0051(11) 0.0043(10) 0.0021(10)
C13 0.0166(11) 0.0258(14) 0.0246(13) 0.0007(11) 0.0025(10) 0.0015(10)
C14 0.0207(12) 0.0240(14) 0.0351(16) 0.0001(12) 0.0093(12) -0.0023(11)
C15 0.0279(14) 0.0242(14) 0.0310(15) 0.0049(12) 0.0122(12) -0.0014(12)
C16 0.0226(13) 0.0258(14) 0.0211(13) 0.0052(11) 0.0045(10) 0.0004(11)
C17 0.0183(12) 0.0381(18) 0.0366(17) 0.0121(14) 0.0084(12) -0.0018(12)
C18 0.0159(13) 0.047(2) 0.055(2) 0.0132(18) 0.0121(14) -0.0011(13)
C19 0.0246(17) 0.082(4) 0.072(3) 0.037(3) -0.0020(19) -0.015(2)
C20 0.0243(17) 0.089(4) 0.059(3) 0.024(3) 0.0061(18) -0.009(2)
C21 0.0291(17) 0.057(3) 0.039(2) 0.0121(18) 0.0087(15) -0.0091(17)
C22 0.0252(16) 0.064(3) 0.0362(19) 0.0106(19) 0.0051(14) -0.0032(17)
C23 0.034(2) 0.090(4) 0.097(5) 0.045(4) 0.017(3) -0.009(3)
C24 0.036(2) 0.043(2) 0.072(3) 0.027(2) 0.027(2) 0.0071(17)
C25 0.046(2) 0.052(2) 0.0309(17) 0.0211(17) 0.0236(16) 0.0238(18)
C26 0.124(5) 0.091(4) 0.055(3) 0.056(3) 0.067(3) 0.073(4)
C27 0.061(3) 0.041(2) 0.0293(18) 0.0036(16) 0.0130(18) 0.0038(19)
C28 0.101(6) 0.308(16) 0.112(7) 0.136(9) -0.074(6) -0.119(9)
C29 0.084(6) 0.35(2) 0.184(11) -0.216(13) 0.050(7) -0.070(9)
C30 0.233(12) 0.057(4) 0.085(5) -0.022(4) -0.051(7) 0.027(6)
C31 0.089(5) 0.371(18) 0.092(5) 0.152(9) 0.064(5) 0.089(8)
C32 0.095(5) 0.112(5) 0.066(3) 0.042(4) 0.056(4) 0.051(4)

loop_
_atom_type_symbol
_atom_type_description
_atom_type_scat_dispersion_real
_atom_type_scat_dispersion_imag
_atom_type_scat_source
C C 0.0033 0.0016 'International Tables Vol C Tables 4.2.6.8 and 6.1.1.4'
H H 0.0000 0.0000 'International Tables Vol C Tables 4.2.6.8 and 6.1.1.4'
O O 0.0106 0.0060 'International Tables Vol C Tables 4.2.6.8 and 6.1.1.4'
Rh Rh -1.1178 0.9187 'International Tables Vol C Tables 4.2.6.8 and 6.1.1.4'

loop_
_geom_angle_atom_site_label_1
_geom_angle_atom_site_label_2
_geom_angle_atom_site_label_3
_geom_angle
_geom_angle_site_symmetry_1
_geom_angle_site_symmetry_3
_geom_angle_publ_flag
O4 Rh1 C4 164.91(12) . . ?
O4 Rh1 C8 86.09(13) . . ?
C4 Rh1 C8 99.08(14) . . ?
O4 Rh1 O1 91.36(11) . . ?
C4 Rh1 O1 90.91(11) . . ?
C8 Rh1 O1 150.61(13) . . ?
O4 Rh1 C5 155.97(13) . . ?
C4 Rh1 C5 39.05(13) . . ?
C8 Rh1 C5 82.55(15) . . ?
O1 Rh1 C5 88.31(12) . . ?
O4 Rh1 C1 93.18(13) . . ?
C4 Rh1 C1 82.42(13) . . ?
C8 Rh1 C1 38.92(14) . . ?
O1 Rh1 C1 169.94(12) . . ?
C5 Rh1 C1 91.18(14) . . ?
O2 Rh2 C9 85.51(12) . . ?
O2 Rh2 C13 165.32(12) . . ?
C9 Rh2 C13 99.02(12) . . ?
O2 Rh2 C12 155.52(12) . . ?
C9 Rh2 C12 82.60(13) . . ?
C13 Rh2 C12 39.01(12) . . ?
O2 Rh2 O3 90.55(10) . . ?
C9 Rh2 O3 152.13(12) . . ?
C13 Rh2 O3 91.72(11) . . ?
C12 Rh2 O3 90.06(11) . . ?
O2 Rh2 C16 92.77(11) . . ?
C9 Rh2 C16 38.91(13) . . ?
C13 Rh2 C16 82.44(12) . . ?
C12 Rh2 C16 91.30(12) . . ?
O3 Rh2 C16 168.87(12) . . ?
C17 O1 Rh1 131.9(2) . . ?
C17 O2 Rh2 126.5(2) . . ?
C25 O3 Rh2 128.7(2) . . ?
C25 O4 Rh1 127.8(3) . . ?
C8 C1 C2 122.3(3) . . ?
C8 C1 Rh1 70.1(2) . . ?
C2 C1 Rh1 113.7(2) . . ?
C1 C2 C3 111.7(3) . . ?
C4 C3 C2 112.3(3) . . ?
C5 C4 C3 124.1(3) . . ?
C5 C4 Rh1 71.11(19) . . ?
C3 C4 Rh1 111.7(2) . . ?
C4 C5 C6 123.1(3) . . ?
C4 C5 Rh1 69.84(18) . . ?
C6 C5 Rh1 113.4(2) . . ?
C5 C6 C7 111.7(3) . . ?
C8 C7 C6 112.1(3) . . ?
C1 C8 C7 125.3(3) . . ?
C1 C8 Rh1 71.0(2) . . ?
C7 C8 Rh1 111.4(3) . . ?
C16 C9 C10 124.5(3) . . ?
C16 C9 Rh2 71.06(18) . . ?
C10 C9 Rh2 111.8(2) . . ?
C9 C10 C11 112.3(3) . . ?
C12 C11 C10 111.5(3) . . ?
C13 C12 C11 122.6(3) . . ?
C13 C12 Rh2 70.27(17) . . ?
C11 C12 Rh2 113.8(2) . . ?
C12 C13 C14 123.5(3) . . ?
C12 C13 Rh2 70.72(17) . . ?
C14 C13 Rh2 112.1(2) . . ?
C13 C14 C15 112.3(3) . . ?
C16 C15 C14 111.7(3) . . ?
C9 C16 C15 122.0(3) . . ?
C9 C16 Rh2 70.03(18) . . ?
C15 C16 Rh2 114.0(2) . . ?
O1 C17 O2 126.2(3) . . ?
O1 C17 C18 117.3(3) . . ?
O2 C17 C18 116.5(4) . . ?
C23 C18 C19 121.0(4) . . ?
C23 C18 C17 112.2(4) . . ?
C19 C18 C17 111.6(3) . . ?
C20 C19 C18 124.0(5) . . ?
C19 C20 C21 123.0(5) . . ?
C20 C21 C22 114.5(4) . . ?
C18 C23 C24 118.8(5) . . ?
O4 C25 O3 125.8(3) . . ?
O4 C25 C26 117.0(4) . . ?
O3 C25 C26 117.2(4) . . ?
C31 C26 C27 128.6(5) . . ?
C31 C26 C25 116.5(5) . . ?
C27 C26 C25 112.4(4) . . ?
C28 C27 C26 117.3(7) . . ?
C29 C28 C27 142.0(12) . . ?
C30 C29 C28 146.2(13) . . ?
C26 C31 C32 133.2(6) . . ?

loop_
_geom_bond_atom_site_label_1
_geom_bond_atom_site_label_2
_geom_bond_distance
_geom_bond_site_symmetry_2
_geom_bond_publ_flag
Rh1 O4 2.086(2) . ?
Rh1 C4 2.088(3) . ?
Rh1 C8 2.093(4) . ?
Rh1 O1 2.095(2) . ?
Rh1 C5 2.104(3) . ?
Rh1 C1 2.105(3) . ?
Rh2 O2 2.078(2) . ?
Rh2 C9 2.087(3) . ?
Rh2 C13 2.092(3) . ?
Rh2 C12 2.098(3) . ?
Rh2 O3 2.100(2) . ?
Rh2 C16 2.101(3) . ?
O1 C17 1.251(5) . ?
O2 C17 1.266(4) . ?
O3 C25 1.262(5) . ?
O4 C25 1.254(5) . ?
C1 C8 1.398(5) . ?
C1 C2 1.516(5) . ?
C2 C3 1.539(4) . ?
C3 C4 1.512(4) . ?
C4 C5 1.401(5) . ?
C5 C6 1.522(6) . ?
C6 C7 1.543(6) . ?
C7 C8 1.509(5) . ?
C9 C16 1.395(5) . ?
C9 C10 1.509(5) . ?
C10 C11 1.546(4) . ?
C11 C12 1.523(5) . ?
C12 C13 1.399(4) . ?
C13 C14 1.513(4) . ?
C14 C15 1.545(5) . ?
C15 C16 1.518(4) . ?
C17 C18 1.529(5) . ?
C18 C23 1.467(7) . ?
C18 C19 1.470(6) . ?
C19 C20 1.425(7) . ?
C20 C21 1.480(7) . ?
C21 C22 1.520(5) . ?
C23 C24 1.480(7) . ?
C25 C26 1.528(5) . ?
C26 C31 1.322(8) . ?
C26 C27 1.509(7) . ?
C27 C28 1.400(9) . ?
C28 C29 1.268(10) . ?
C29 C30 1.241(10) . ?
C31 C32 1.413(9) . ?
